data_2238675
loop_
_publ_author_name
'Wang, Kai'
'Ju, ChaoFan'
'Xiao, Jian'
'Chen, Qiang'

_publ_section_title
;
 Methyl 4-(benzyloxy)-3-methoxybenzoate
;
_journal_issue 10
_journal_name_full 'Acta Crystallographica Section E'
_journal_page_first o1562
_journal_paper_doi 10.1107/S1600536813025415
_journal_volume 69
_journal_year 2013
_chemical_formula_moiety 'C16 H16 O4'
_chemical_formula_sum 'C16 H16 O4'
_chemical_formula_weight 272.29
_chemical_name_common
;
methyl 4-(benzyloxy)-3-methoxybenzoate
;
_chemical_name_systematic
;
Methyl 4-(benzyloxy)-3-methoxybenzoate
;
_space_group_IT_number 14
_symmetry_cell_setting monoclinic
_symmetry_space_group_name_Hall '-P 2ybc'
_symmetry_space_group_name_H-M 'P 1 21/c 1'
_atom_sites_solution_hydrogens geom
_atom_sites_solution_primary direct
_atom_sites_solution_secondary difmap
_audit_creation_method SHELXL-97
_cell_angle_alpha 90.00
_cell_angle_beta 94.018(3)
_cell_angle_gamma 90.00
_cell_formula_units_Z 4
_cell_length_a 5.2466(7)
_cell_length_b 17.973(2)
_cell_length_c 14.8785(18)
_cell_measurement_reflns_used 1683
_cell_measurement_temperature 293(2)
_cell_measurement_theta_max 45.5
_cell_measurement_theta_min 5.3
_cell_volume 1399.6(3)
_computing_cell_refinement 'CAD-4 Software (Enraf--Nonius, 1985)'
_computing_data_collection 'CAD-4 Software (Enraf--Nonius, 1985)'
_computing_data_reduction 'XCAD4 (Harms & Wocadlo, 1995)'
_computing_molecular_graphics 'SHELXTL (Sheldrick, 2008)'
_computing_publication_material 'SHELXTL (Sheldrick, 2008)'
_computing_structure_refinement 'SHELXL97 (Sheldrick, 2008)'
_computing_structure_solution 'SHELXS97 (Sheldrick, 2008)'
_diffrn_ambient_temperature 293(2)
_diffrn_measured_fraction_theta_full 0.995
_diffrn_measured_fraction_theta_max 0.995
_diffrn_measurement_device_type 'Enraf--Nonius CAD-4'
_diffrn_measurement_method \w/2\q
_diffrn_radiation_monochromator graphite
_diffrn_radiation_source 'fine-focus sealed tube'
_diffrn_radiation_type MoK\a
_diffrn_radiation_wavelength 0.71073
_diffrn_reflns_av_R_equivalents 0.0286
_diffrn_reflns_av_sigmaI/netI 0.0346
_diffrn_reflns_limit_h_max 6
_diffrn_reflns_limit_h_min -6
_diffrn_reflns_limit_k_max 14
_diffrn_reflns_limit_k_min -21
_diffrn_reflns_limit_l_max 17
_diffrn_reflns_limit_l_min -16
_diffrn_reflns_number 7732
_diffrn_reflns_theta_full 24.99
_diffrn_reflns_theta_max 24.99
_diffrn_reflns_theta_min 2.27
_diffrn_standards_decay_% 1
_diffrn_standards_interval_time 120
_diffrn_standards_number 3
_exptl_absorpt_coefficient_mu 0.093
_exptl_absorpt_correction_T_max 0.9908
_exptl_absorpt_correction_T_min 0.9890
_exptl_absorpt_correction_type psi-scan
_exptl_absorpt_process_details '(North <i>et al.</i>, 1968)'
_exptl_crystal_colour colourless
_exptl_crystal_density_diffrn 1.292
_exptl_crystal_density_method 'not measured'
_exptl_crystal_description block
_exptl_crystal_F_000 576
_exptl_crystal_size_max 0.12
_exptl_crystal_size_mid 0.12
_exptl_crystal_size_min 0.10
_refine_diff_density_max 0.181
_refine_diff_density_min -0.173
_refine_ls_extinction_method none
_refine_ls_goodness_of_fit_ref 0.909
_refine_ls_hydrogen_treatment constr
_refine_ls_matrix_type full
_refine_ls_number_parameters 182
_refine_ls_number_reflns 2454
_refine_ls_number_restraints 0
_refine_ls_restrained_S_all 0.909
_refine_ls_R_factor_all 0.0730
_refine_ls_R_factor_gt 0.0452
_refine_ls_shift/su_max 0.005
_refine_ls_shift/su_mean 0.000
_refine_ls_structure_factor_coef Fsqd
_refine_ls_weighting_details 'calc w=1/[\s^2^(Fo^2^)+(0.0874P)^2^+0.1010P] where P=(Fo^2^+2Fc^2^)/3'
_refine_ls_weighting_scheme calc
_refine_ls_wR_factor_gt 0.1200
_refine_ls_wR_factor_ref 0.1377
_reflns_number_gt 1666
_reflns_number_total 2454
_reflns_threshold_expression >2sigma(I)
_cod_data_source_file su2645.cif
_cod_data_source_block I
_cod_original_sg_symbol_H-M 'P 21/c'
_cod_database_code 2238675

loop_
_symmetry_equiv_pos_as_xyz
'x, y, z'
'-x, y+1/2, -z+1/2'
'-x, -y, -z'
'x, -y-1/2, z-1/2'

loop_
_atom_site_type_symbol
_atom_site_label
_atom_site_fract_x
_atom_site_fract_y
_atom_site_fract_z
_atom_site_U_iso_or_equiv
_atom_site_adp_type
_atom_site_calc_flag
_atom_site_refinement_flags
_atom_site_occupancy
_atom_site_symmetry_multiplicity
O O1 0.8880(3) 0.30300(7) 0.59482(9) 0.0538(4) Uani d . 1 1
O O2 0.5720(3) 0.29367(7) 0.71794(9) 0.0573(4) Uani d . 1 1
O O3 0.3782(4) 0.61921(8) 0.64985(12) 0.0841(5) Uani d . 1 1
O O4 0.2344(3) 0.55257(8) 0.76146(10) 0.0702(5) Uani d . 1 1
C C1 1.3108(4) 0.18726(11) 0.53747(14) 0.0585(6) Uani d . 1 1
H H1 1.4248 0.2124 0.5774 0.070 Uiso calc R 1 1
C C2 1.3529(5) 0.11390(13) 0.51813(17) 0.0714(7) Uani d . 1 1
H H2 1.4940 0.0896 0.5457 0.086 Uiso calc R 1 1
C C3 1.1895(5) 0.07597(12) 0.45856(17) 0.0703(7) Uani d . 1 1
H H3 1.2194 0.0263 0.4453 0.084 Uiso calc R 1 1
C C4 0.9838(5) 0.11185(14) 0.41926(18) 0.0789(7) Uani d . 1 1
H H4 0.8709 0.0866 0.3790 0.095 Uiso calc R 1 1
C C5 0.9409(4) 0.18540(14) 0.43850(16) 0.0682(6) Uani d . 1 1
H H5 0.8002 0.2095 0.4104 0.082 Uiso calc R 1 1
C C6 1.1025(4) 0.22385(11) 0.49856(13) 0.0475(5) Uani d . 1 1
C C7 1.0484(4) 0.30341(11) 0.52037(14) 0.0552(5) Uani d . 1 1
H H7A 1.2064 0.3297 0.5366 0.066 Uiso calc R 1 1
H H7B 0.9622 0.3279 0.4687 0.066 Uiso calc R 1 1
C C8 0.7756(3) 0.36807(10) 0.61691(12) 0.0456(5) Uani d . 1 1
C C9 0.6001(3) 0.36283(10) 0.68347(12) 0.0430(4) Uani d . 1 1
C C10 0.4714(3) 0.42556(10) 0.70828(12) 0.0463(5) Uani d . 1 1
H H10 0.3552 0.4222 0.7525 0.056 Uiso calc R 1 1
C C11 0.5133(4) 0.49364(10) 0.66796(12) 0.0481(5) Uani d . 1 1
C C12 0.6864(4) 0.49822(11) 0.60332(15) 0.0629(6) Uani d . 1 1
H H12 0.7146 0.5438 0.5760 0.075 Uiso calc R 1 1
C C13 0.8196(4) 0.43625(11) 0.57813(16) 0.0631(6) Uani d . 1 1
H H13 0.9389 0.4404 0.5350 0.076 Uiso calc R 1 1
C C14 0.3712(4) 0.28318(11) 0.77630(14) 0.0581(6) Uani d . 1 1
H H14A 0.3996 0.3146 0.8282 0.087 Uiso calc R 1 1
H H14B 0.3679 0.2321 0.7951 0.087 Uiso calc R 1 1
H H14C 0.2109 0.2958 0.7450 0.087 Uiso calc R 1 1
C C15 0.3720(4) 0.56143(11) 0.69069(15) 0.0561(5) Uani d . 1 1
C C16 0.0836(5) 0.61549(13) 0.78568(19) 0.0836(8) Uani d . 1 1
H H16A 0.1948 0.6546 0.8085 0.100 Uiso d R 1 1
H H16B -0.0272 0.6009 0.8312 0.100 Uiso d R 1 1
H H16C -0.0171 0.6329 0.7335 0.100 Uiso d R 1 1

loop_
_atom_site_aniso_label
_atom_site_aniso_U_11
_atom_site_aniso_U_22
_atom_site_aniso_U_33
_atom_site_aniso_U_12
_atom_site_aniso_U_13
_atom_site_aniso_U_23
O1 0.0645(9) 0.0414(7) 0.0585(8) 0.0127(6) 0.0255(7) 0.0029(6)
O2 0.0783(10) 0.0372(7) 0.0597(8) 0.0080(6) 0.0284(7) 0.0058(6)
O3 0.1240(15) 0.0404(9) 0.0900(12) 0.0199(8) 0.0231(10) 0.0051(8)
O4 0.0835(11) 0.0497(9) 0.0804(10) 0.0211(7) 0.0277(9) -0.0038(7)
C1 0.0590(13) 0.0555(13) 0.0617(13) 0.0077(10) 0.0084(10) -0.0034(10)
C2 0.0729(15) 0.0581(14) 0.0848(17) 0.0183(12) 0.0168(13) 0.0063(13)
C3 0.0827(17) 0.0462(12) 0.0868(17) -0.0010(12) 0.0399(14) -0.0076(12)
C4 0.0712(16) 0.0758(18) 0.0911(18) -0.0194(13) 0.0155(14) -0.0256(14)
C5 0.0511(12) 0.0743(16) 0.0796(16) 0.0061(11) 0.0058(11) -0.0059(13)
C6 0.0469(11) 0.0491(11) 0.0487(11) 0.0023(9) 0.0188(9) 0.0002(9)
C7 0.0582(12) 0.0511(12) 0.0591(12) 0.0094(9) 0.0242(10) 0.0056(10)
C8 0.0485(10) 0.0385(10) 0.0504(10) 0.0063(8) 0.0082(8) -0.0017(8)
C9 0.0503(10) 0.0344(9) 0.0448(10) 0.0026(8) 0.0062(8) 0.0007(8)
C10 0.0510(11) 0.0433(11) 0.0456(10) 0.0046(8) 0.0097(8) -0.0038(9)
C11 0.0548(11) 0.0358(10) 0.0538(11) 0.0039(8) 0.0054(9) -0.0034(9)
C12 0.0768(14) 0.0374(10) 0.0771(15) 0.0008(10) 0.0244(12) 0.0060(10)
C13 0.0676(13) 0.0468(12) 0.0786(14) 0.0061(10) 0.0323(11) 0.0080(11)
C14 0.0702(14) 0.0482(12) 0.0581(12) -0.0017(10) 0.0208(10) 0.0073(10)
C15 0.0660(13) 0.0408(11) 0.0613(13) 0.0066(9) 0.0027(11) -0.0086(10)
C16 0.0882(18) 0.0625(15) 0.1027(19) 0.0262(13) 0.0258(15) -0.0171(14)

loop_
_atom_type_symbol
_atom_type_description
_atom_type_scat_dispersion_real
_atom_type_scat_dispersion_imag
_atom_type_scat_source
C C 0.0033 0.0016 'International Tables Vol C Tables 4.2.6.8 and 6.1.1.4'
H H 0.0000 0.0000 'International Tables Vol C Tables 4.2.6.8 and 6.1.1.4'
O O 0.0106 0.0060 'International Tables Vol C Tables 4.2.6.8 and 6.1.1.4'

loop_
_geom_angle_atom_site_label_1
_geom_angle_atom_site_label_2
_geom_angle_atom_site_label_3
_geom_angle
C8 O1 C7 117.96(14)
C9 O2 C14 117.16(14)
C15 O4 C16 116.30(17)
C6 C1 C2 120.6(2)
C6 C1 H1 119.7
C2 C1 H1 119.7
C1 C2 C3 120.8(2)
C1 C2 H2 119.6
C3 C2 H2 119.6
C4 C3 C2 119.1(2)
C4 C3 H3 120.5
C2 C3 H3 120.5
C3 C4 C5 120.3(2)
C3 C4 H4 119.8
C5 C4 H4 119.8
C4 C5 C6 121.1(2)
C4 C5 H5 119.4
C6 C5 H5 119.4
C1 C6 C5 118.12(19)
C1 C6 C7 121.67(18)
C5 C6 C7 120.21(18)
O1 C7 C6 106.99(15)
O1 C7 H7A 110.3
C6 C7 H7A 110.3
O1 C7 H7B 110.3
C6 C7 H7B 110.3
H7A C7 H7B 108.6
O1 C8 C13 125.04(17)
O1 C8 C9 115.48(15)
C13 C8 C9 119.47(16)
O2 C9 C10 125.47(16)
O2 C9 C8 115.00(15)
C10 C9 C8 119.53(16)
C9 C10 C11 120.70(17)
C9 C10 H10 119.7
C11 C10 H10 119.7
C12 C11 C10 119.29(17)
C12 C11 C15 118.61(17)
C10 C11 C15 122.08(18)
C11 C12 C13 120.99(18)
C11 C12 H12 119.5
C13 C12 H12 119.5
C12 C13 C8 120.00(19)
C12 C13 H13 120.0
C8 C13 H13 120.0
O2 C14 H14A 109.5
O2 C14 H14B 109.5
H14A C14 H14B 109.5
O2 C14 H14C 109.5
H14A C14 H14C 109.5
H14B C14 H14C 109.5
O3 C15 O4 122.60(18)
O3 C15 C11 124.3(2)
O4 C15 C11 113.09(18)
O4 C16 H16A 109.5
O4 C16 H16B 109.4
H16A C16 H16B 109.5
O4 C16 H16C 109.5
H16A C16 H16C 109.5
H16B C16 H16C 109.5

loop_
_geom_bond_atom_site_label_1
_geom_bond_atom_site_label_2
_geom_bond_distance
O1 C8 1.360(2)
O1 C7 1.437(2)
O2 C9 1.357(2)
O2 C14 1.424(2)
O3 C15 1.205(2)
O4 C15 1.327(3)
O4 C16 1.440(2)
C1 C6 1.369(3)
C1 C2 1.371(3)
C1 H1 0.9300
C2 C3 1.371(3)
C2 H2 0.9300
C3 C4 1.354(3)
C3 H3 0.9300
C4 C5 1.374(3)
C4 H4 0.9300
C5 C6 1.374(3)
C5 H5 0.9300
C6 C7 1.498(3)
C7 H7A 0.9700
C7 H7B 0.9700
C8 C13 1.381(3)
C8 C9 1.402(3)
C9 C10 1.378(2)
C10 C11 1.387(3)
C10 H10 0.9300
C11 C12 1.371(3)
C11 C15 1.477(3)
C12 C13 1.381(3)
C12 H12 0.9300
C13 H13 0.9300
C14 H14A 0.9600
C14 H14B 0.9600
C14 H14C 0.9600
C16 H16A 0.9601
C16 H16B 0.9601
C16 H16C 0.9600

loop_
_geom_hbond_atom_site_label_D
_geom_hbond_atom_site_label_H
_geom_hbond_atom_site_label_A
_geom_hbond_site_symmetry_A
_geom_hbond_distance_DH
_geom_hbond_distance_HA
_geom_hbond_distance_DA
_geom_hbond_angle_DHA
_geom_hbond_publ_flag
C14 H14B O3 2_646 0.96 2.53 3.379(3) 147 yes
C14 H14A Cg 4_455 0.96 2.75 3.519(2) 137 yes

loop_
_geom_torsion_atom_site_label_1
_geom_torsion_atom_site_label_2
_geom_torsion_atom_site_label_3
_geom_torsion_atom_site_label_4
_geom_torsion
C6 C1 C2 C3 0.9(3)
C1 C2 C3 C4 -0.5(3)
C2 C3 C4 C5 0.4(4)
C3 C4 C5 C6 -0.9(4)
C2 C1 C6 C5 -1.3(3)
C2 C1 C6 C7 178.4(2)
C4 C5 C6 C1 1.3(3)
C4 C5 C6 C7 -178.4(2)
C8 O1 C7 C6 -168.61(16)
C1 C6 C7 O1 -90.8(2)
C5 C6 C7 O1 88.9(2)
C7 O1 C8 C13 -5.6(3)
C7 O1 C8 C9 173.40(16)
C14 O2 C9 C10 8.2(3)
C14 O2 C9 C8 -171.46(16)
O1 C8 C9 O2 1.5(2)
C13 C8 C9 O2 -179.44(18)
O1 C8 C9 C10 -178.12(16)
C13 C8 C9 C10 0.9(3)
O2 C9 C10 C11 -179.44(17)
C8 C9 C10 C11 0.2(3)
C9 C10 C11 C12 -0.5(3)
C9 C10 C11 C15 177.82(18)
C10 C11 C12 C13 -0.2(3)
C15 C11 C12 C13 -178.6(2)
C11 C12 C13 C8 1.3(4)
O1 C8 C13 C12 177.3(2)
C9 C8 C13 C12 -1.6(3)
C16 O4 C15 O3 2.0(3)
C16 O4 C15 C11 -177.77(18)
C12 C11 C15 O3 8.1(3)
C10 C11 C15 O3 -170.3(2)
C12 C11 C15 O4 -172.12(18)
C10 C11 C15 O4 9.5(3)
